data_4350159
loop_
_publ_author_name
'Th\'ebault, Fr\'ed\'eric'
'Barnett, Sarah A.'
'Blake, Alexander J.'
'Wilson, Claire'
'Champness, Neil R.'
'Schr\"oder, Martin'

_publ_section_title
;
 Control of copper(I) iodide architectures by ligand design: angular
 versus linear bridging ligands.
;
_journal_issue 16
_journal_name_full 'Inorganic chemistry'
_journal_page_first 6179
_journal_page_last 6187
_journal_paper_doi 10.1021/ic052130k
_journal_volume 45
_journal_year 2006
_chemical_formula_moiety 'C9 H7 Cu3 I3 N3'
_chemical_formula_sum 'C9 H7 Cu3 I3 N3'
_chemical_formula_weight 728.50
_space_group_IT_number 14
_space_group_name_Hall '-P 2ybc'
_space_group_name_H-M_alt 'P 1 21/c 1'
_symmetry_cell_setting monoclinic
_symmetry_space_group_name_H-M 'P 1 21/c 1'
_atom_sites_solution_hydrogens geom
_atom_sites_solution_primary direct
_atom_sites_solution_secondary difmap
_audit_creation_method SHELXL-97
_cell_angle_alpha 90.00
_cell_angle_beta 99.846(4)
_cell_angle_gamma 90.00
_cell_formula_units_Z 4
_cell_length_a 8.643(2)
_cell_length_b 20.034(5)
_cell_length_c 8.384(2)
_cell_measurement_reflns_used 3326
_cell_measurement_temperature 150(2)
_cell_measurement_theta_max 27.38
_cell_measurement_theta_min 2.03
_cell_volume 1430.3(6)
_computing_cell_refinement 'Bruker SAINT version 6.36a (Bruker, 2002)'
_computing_data_collection 'Bruker SMART version 5.624 (Bruker, 2001)'
_computing_data_reduction 'Bruker SAINT; Bruker SHELXTL (Bruker, 2001)'
_computing_molecular_graphics 'Bruker SHELXTL'
_computing_publication_material 'enCIFer (Allen et al.,2004); PLATON(Spek,2003)'
_computing_structure_refinement 'SHELXL-97 (Sheldrick, 1997)'
_computing_structure_solution 'SHELXS-97 (Sheldrick, 1990)'
_diffrn_ambient_temperature 150(2)
_diffrn_measured_fraction_theta_full 0.993
_diffrn_measured_fraction_theta_max 0.993
_diffrn_measurement_device_type 'Bruker SMART APEX area detector'
_diffrn_measurement_method omega
_diffrn_radiation_monochromator graphite
_diffrn_radiation_source 'normal-focus sealed tube'
_diffrn_radiation_type MoK\a
_diffrn_radiation_wavelength 0.71073
_diffrn_reflns_av_R_equivalents 0.087
_diffrn_reflns_av_sigmaI/netI 0.022
_diffrn_reflns_limit_h_max 11
_diffrn_reflns_limit_h_min -11
_diffrn_reflns_limit_k_max 25
_diffrn_reflns_limit_k_min -25
_diffrn_reflns_limit_l_max 10
_diffrn_reflns_limit_l_min -10
_diffrn_reflns_number 12256
_diffrn_reflns_theta_full 27.39
_diffrn_reflns_theta_max 27.39
_diffrn_reflns_theta_min 2.39
_diffrn_standards_decay_% 0
_exptl_absorpt_coefficient_mu 10.878
_exptl_absorpt_correction_T_max 1.000
_exptl_absorpt_correction_T_min 0.339
_exptl_absorpt_correction_type multi-scan
_exptl_absorpt_process_details '(SADABS v2.05; Bruker, 2001)'
_exptl_crystal_colour Orange
_exptl_crystal_density_diffrn 3.383
_exptl_crystal_density_method 'not measured'
_exptl_crystal_description Needle
_exptl_crystal_F_000 1312
_exptl_crystal_size_max 0.86
_exptl_crystal_size_mid 0.06
_exptl_crystal_size_min 0.06
_refine_diff_density_max 0.816
_refine_diff_density_min -0.732
_refine_diff_density_rms 0.159
_refine_ls_extinction_coef 0.00010(5)
_refine_ls_extinction_expression Fc^*^=kFc[1+0.001xFc^2^\l^3^/sin(2\q)]^-1/4^
_refine_ls_extinction_method SHELXL
_refine_ls_goodness_of_fit_ref 1.158
_refine_ls_hydrogen_treatment mixed
_refine_ls_matrix_type full
_refine_ls_number_parameters 169
_refine_ls_number_reflns 3222
_refine_ls_number_restraints 0
_refine_ls_restrained_S_all 1.158
_refine_ls_R_factor_all 0.0256
_refine_ls_R_factor_gt 0.0229
_refine_ls_shift/su_max 0.231
_refine_ls_shift/su_mean 0.002
_refine_ls_structure_factor_coef Fsqd
_refine_ls_weighting_details 'calc w=1/[\s^2^(Fo^2^)+(0.015P)^2^+5.065P] where P=(Fo^2^+2Fc^2^)/3'
_refine_ls_weighting_scheme calc
_refine_ls_wR_factor_gt 0.0486
_refine_ls_wR_factor_ref 0.0496
_reflns_number_gt 3011
_reflns_number_total 3222
_reflns_threshold_expression >2sigma(I)
_cod_data_source_file ic052130ksi20051213_112518.cif
_cod_data_source_block Compound_5
_cod_depositor_comments
;
The following automatic conversions were performed:

data item '_symmetry_cell_setting' value 'Monoclinic' was changed to
'monoclinic' in accordance with the
/home/saulius/struct/COD-crude-data/automatic-downloads/DataCite-retrospective/ACS/depositions/lib/dictionaries/cif_core.dic
dictionary named 'cif_core.dic' version 2.4.2 last updated on
2011-04-26.

Automatic conversion script
Id: cif_fix_values 6909 2019-04-08 15:41:33Z antanas 
;
_cod_original_sg_symbol_H-M 'P 21/c'
_cod_database_code 4350159

loop_
_symmetry_equiv_pos_as_xyz
'x, y, z'
'-x, y+1/2, -z+1/2'
'-x, -y, -z'
'x, -y-1/2, z-1/2'

loop_
_atom_site_label
_atom_site_type_symbol
_atom_site_fract_x
_atom_site_fract_y
_atom_site_fract_z
_atom_site_U_iso_or_equiv
_atom_site_adp_type
_atom_site_occupancy
_atom_site_symmetry_multiplicity
_atom_site_calc_flag
_atom_site_refinement_flags
Cu1 Cu 0.13088(6) 0.46427(3) -0.08085(6) 0.01753(12) Uani 1 1 d .
Cu2 Cu -0.12305(6) 0.62654(3) -0.22055(6) 0.01554(12) Uani 1 1 d .
Cu3 Cu -0.27661(6) 0.71762(3) -0.08350(7) 0.01589(12) Uani 1 1 d .
I1 I 0.11655(3) 0.594767(13) 0.01116(3) 0.01016(7) Uani 1 1 d .
I2 I -0.38465(3) 0.595700(13) -0.07729(3) 0.01150(7) Uani 1 1 d .
I3 I -0.09507(3) 0.750371(13) -0.29626(3) 0.01208(7) Uani 1 1 d .
N1 N 0.5436(4) 0.71624(17) -0.5905(4) 0.0126(7) Uani 1 1 d .
C2 C 0.5571(5) 0.6578(2) -0.6645(5) 0.0116(8) Uani 1 1 d .
H2 H 0.6312 0.6543 -0.7357 0.008(11) Uiso 1 1 calc R
C3 C 0.4688(5) 0.6023(2) -0.6423(5) 0.0109(8) Uani 1 1 d .
H3 H 0.4805 0.5622 -0.6994 0.010(11) Uiso 1 1 calc R
C4 C 0.3620(4) 0.6058(2) -0.5349(5) 0.0097(8) Uani 1 1 d .
C5 C 0.3437(5) 0.6671(2) -0.4628(5) 0.0152(9) Uani 1 1 d .
H5 H 0.2688 0.6722 -0.3928 0.018 Uiso 1 1 calc R
C6 C 0.4345(5) 0.7205(2) -0.4933(5) 0.0166(9) Uani 1 1 d .
H6 H 0.4198 0.7622 -0.4438 0.020 Uiso 1 1 calc R
C7 C 0.2756(4) 0.54519(19) -0.5010(5) 0.0091(8) Uani 1 1 d .
C8 C 0.2337(5) 0.4964(2) -0.6179(5) 0.0104(8) Uani 1 1 d .
H8 H 0.2574 0.5037 -0.7231 0.011(11) Uiso 1 1 calc R
N9 N 0.1616(4) 0.43972(16) -0.5894(4) 0.0088(6) Uani 1 1 d .
C10 C 0.1304(4) 0.4318(2) -0.4398(5) 0.0113(8) Uani 1 1 d .
H10 H 0.0801 0.3915 -0.4175 0.011(11) Uiso 1 1 calc R
N11 N 0.1640(4) 0.47578(17) -0.3187(4) 0.0107(7) Uani 1 1 d .
C12 C 0.2378(5) 0.5323(2) -0.3503(5) 0.0115(8) Uani 1 1 d .
H12 H 0.2647 0.5642 -0.2664 0.000(10) Uiso 1 1 calc R

loop_
_atom_site_aniso_label
_atom_site_aniso_U_11
_atom_site_aniso_U_22
_atom_site_aniso_U_33
_atom_site_aniso_U_23
_atom_site_aniso_U_13
_atom_site_aniso_U_12
Cu1 0.0187(3) 0.0228(3) 0.0118(3) 0.0035(2) 0.0046(2) -0.0023(2)
Cu2 0.0200(3) 0.0103(3) 0.0156(3) -0.0039(2) 0.0010(2) -0.0009(2)
Cu3 0.0186(3) 0.0121(3) 0.0183(3) 0.0024(2) 0.0069(2) 0.0051(2)
I1 0.01101(13) 0.01077(13) 0.00900(13) 0.00103(9) 0.00258(9) 0.00106(9)
I2 0.01157(13) 0.01115(13) 0.01218(13) -0.00062(10) 0.00309(10) 0.00008(10)
I3 0.01605(14) 0.01062(13) 0.00999(13) 0.00219(9) 0.00340(10) 0.00017(10)
N1 0.0140(17) 0.0115(17) 0.0124(17) 0.0006(13) 0.0024(14) -0.0037(14)
C2 0.0129(19) 0.014(2) 0.0087(19) -0.0004(15) 0.0029(15) -0.0002(16)
C3 0.015(2) 0.0096(19) 0.0081(18) -0.0019(15) 0.0025(15) 0.0007(15)
C4 0.0098(18) 0.0119(19) 0.0066(18) 0.0023(14) -0.0004(15) -0.0021(15)
C5 0.018(2) 0.015(2) 0.014(2) -0.0057(16) 0.0083(17) -0.0031(17)
C6 0.020(2) 0.013(2) 0.018(2) -0.0078(17) 0.0068(18) -0.0020(17)
C7 0.0081(17) 0.0104(19) 0.0091(19) -0.0006(14) 0.0023(15) 0.0019(14)
C8 0.0136(19) 0.0094(19) 0.0080(19) 0.0011(14) 0.0009(15) 0.0036(15)
N9 0.0087(15) 0.0083(16) 0.0089(16) -0.0010(12) 0.0000(12) 0.0034(12)
C10 0.0095(18) 0.011(2) 0.0125(19) 0.0023(15) 0.0001(15) -0.0009(15)
N11 0.0083(16) 0.0158(18) 0.0082(16) 0.0004(13) 0.0018(13) 0.0002(13)
C12 0.0090(18) 0.012(2) 0.013(2) -0.0033(16) 0.0013(15) -0.0018(15)

loop_
_atom_type_symbol
_atom_type_description
_atom_type_scat_dispersion_real
_atom_type_scat_dispersion_imag
_atom_type_scat_source
C C 0.0033 0.0016 'International Tables Vol C Tables 4.2.6.8 and 6.1.1.4'
H H 0.0000 0.0000 'International Tables Vol C Tables 4.2.6.8 and 6.1.1.4'
N N 0.0061 0.0033 'International Tables Vol C Tables 4.2.6.8 and 6.1.1.4'
Cu Cu 0.3201 1.2651 'International Tables Vol C Tables 4.2.6.8 and 6.1.1.4'
I I -0.4742 1.8119 'International Tables Vol C Tables 4.2.6.8 and 6.1.1.4'

loop_
_geom_angle_atom_site_label_1
_geom_angle_atom_site_label_2
_geom_angle_atom_site_label_3
_geom_angle
_geom_angle_site_symmetry_1
_geom_angle_site_symmetry_3
N11 Cu1 I1 121.40(9) . 3_565
N11 Cu1 I2 107.03(9) . 3_565
I1 Cu1 I2 108.91(3) 3_565 3_565
N11 Cu1 I1 100.67(10) . .
I1 Cu1 I1 107.06(2) 3_565 .
I2 Cu1 I1 111.47(2) 3_565 .
N9 Cu2 I3 116.05(10) 3_564 .
N9 Cu2 Cu3 139.32(9) 3_564 .
I3 Cu2 Cu3 61.11(2) . .
N9 Cu2 I1 114.43(9) 3_564 .
I3 Cu2 I1 108.37(2) . .
Cu3 Cu2 I1 103.56(3) . .
N9 Cu2 I2 98.86(9) 3_564 .
I3 Cu2 I2 115.67(2) . .
Cu3 Cu2 I2 57.47(2) . .
I1 Cu2 I2 102.60(3) . .
N1 Cu3 I2 109.55(10) 4_476 .
N1 Cu3 Cu2 151.39(10) 4_476 .
I2 Cu3 Cu2 64.56(2) . .
N1 Cu3 I3 110.87(10) 4_476 .
I2 Cu3 I3 119.88(2) . .
Cu2 Cu3 I3 58.50(2) . .
N1 Cu3 I3 101.20(10) 4_476 4_576
I2 Cu3 I3 110.88(2) . 4_576
Cu2 Cu3 I3 107.01(3) . 4_576
I3 Cu3 I3 102.67(3) . 4_576
Cu1 I1 Cu2 72.87(2) 3_565 .
Cu1 I1 Cu1 72.94(2) 3_565 .
Cu2 I1 Cu1 95.152(19) . .
Cu3 I2 Cu1 99.53(2) . 3_565
Cu3 I2 Cu2 57.972(17) . .
Cu1 I2 Cu2 69.83(2) 3_565 .
Cu2 I3 Cu3 60.389(17) . .
Cu2 I3 Cu3 112.365(19) . 4_575
Cu3 I3 Cu3 109.65(3) . 4_575
C2 N1 C6 117.4(3) . .
C2 N1 Cu3 117.1(3) . 4_675
C6 N1 Cu3 123.3(3) . 4_675
N1 C2 C3 123.2(4) . .
N1 C2 H2 118.4 . .
C3 C2 H2 118.4 . .
C2 C3 C4 119.3(4) . .
C2 C3 H3 120.3 . .
C4 C3 H3 120.3 . .
C5 C4 C3 117.4(4) . .
C5 C4 C7 122.9(4) . .
C3 C4 C7 119.7(4) . .
C6 C5 C4 119.7(4) . .
C6 C5 H5 120.2 . .
C4 C5 H5 120.2 . .
N1 C6 C5 122.8(4) . .
N1 C6 H6 118.6 . .
C5 C6 H6 118.6 . .
C12 C7 C8 116.1(4) . .
C12 C7 C4 122.4(4) . .
C8 C7 C4 121.4(3) . .
N9 C8 C7 123.0(4) . .
N9 C8 H8 118.5 . .
C7 C8 H8 118.5 . .
C8 N9 C10 116.3(3) . .
C8 N9 Cu2 115.4(3) . 3_564
C10 N9 Cu2 128.2(3) . 3_564
N9 C10 N11 125.5(4) . .
N9 C10 H10 117.2 . .
N11 C10 H10 117.2 . .
C10 N11 C12 116.9(3) . .
C10 N11 Cu1 127.5(3) . .
C12 N11 Cu1 115.5(3) . .
N11 C12 C7 122.0(4) . .
N11 C12 H12 119.0 . .
C7 C12 H12 119.0 . .

loop_
_geom_bond_atom_site_label_1
_geom_bond_atom_site_label_2
_geom_bond_distance
_geom_bond_site_symmetry_2
Cu1 N11 2.076(3) .
Cu1 I1 2.5964(7) 3_565
Cu1 I2 2.6491(7) 3_565
Cu1 I1 2.7345(9) .
Cu2 N9 2.057(3) 3_564
Cu2 I3 2.5823(8) .
Cu2 Cu3 2.6331(8) .
Cu2 I1 2.6630(7) .
Cu2 I2 2.8046(8) .
Cu3 N1 2.035(3) 4_476
Cu3 I2 2.6186(8) .
Cu3 I3 2.6517(7) .
Cu3 I3 2.7167(8) 4_576
I1 Cu1 2.5964(7) 3_565
I2 Cu1 2.6491(7) 3_565
I3 Cu3 2.7167(8) 4_575
N1 C2 1.340(5) .
N1 C6 1.350(5) .
N1 Cu3 2.035(3) 4_675
C2 C3 1.378(6) .
C2 H2 0.9500 .
C3 C4 1.397(5) .
C3 H3 0.9500 .
C4 C5 1.391(6) .
C4 C7 1.478(5) .
C5 C6 1.377(6) .
C5 H5 0.9500 .
C6 H6 0.9500 .
C7 C12 1.382(6) .
C7 C8 1.388(5) .
C8 N9 1.337(5) .
C8 H8 0.9500 .
N9 C10 1.336(5) .
N9 Cu2 2.057(3) 3_564
C10 N11 1.338(5) .
C10 H10 0.9500 .
N11 C12 1.347(5) .
C12 H12 0.9500 .
